data_2013757
loop_
_publ_author_name
'Jessica Pacifico'
'Helen Stoeckli-Evans'

_publ_section_title
;
 Two triclinic polymorphs of
 2,3,5,6-tetrakis(naphthalen-2-ylsulfanylmethyl)pyrazine
;
_journal_issue 2
_journal_name_full 'Acta Crystallographica Section C'
_journal_page_first o152
_journal_page_last o155
_journal_paper_doi 10.1107/S010827010400023X
_journal_volume 60
_journal_year 2004
_chemical_formula_iupac 'C48 H36 N2 S4'
_chemical_formula_moiety 'C48 H36 N2 S4'
_chemical_formula_sum 'C48 H36 N2 S4'
_chemical_formula_weight 769.09
_chemical_name_systematic
;
2,3,5,6-tetrakis(naphthalen-2-ylsulfanylmethyl)pyrazine
;
_space_group_IT_number 2
_symmetry_cell_setting triclinic
_symmetry_space_group_name_Hall '-P 1'
_symmetry_space_group_name_H-M 'P -1'
_atom_sites_solution_hydrogens geom
_atom_sites_solution_primary direct
_atom_sites_solution_secondary difmap
_audit_creation_method SHELXL-97
_cell_angle_alpha 75.40(2)
_cell_angle_beta 87.87(2)
_cell_angle_gamma 86.66(2)
_cell_formula_units_Z 1
_cell_length_a 5.7641(11)
_cell_length_b 9.7771(19)
_cell_length_c 18.006(4)
_cell_measurement_reflns_used 2628
_cell_measurement_temperature 293(2)
_cell_measurement_theta_max 26.04
_cell_measurement_theta_min 2.16
_cell_volume 980.0(4)
_computing_cell_refinement 'CELL (Stoe & Cie, 2000)'
_computing_data_collection 'EXPOSE (Stoe & Cie, 2000)'
_computing_data_reduction 'INTEGRATE (Stoe & Cie, 2000)'
_computing_molecular_graphics 'PLATON/PLUTON (Spek, 1990)'
_computing_publication_material SHELXL97
_computing_structure_refinement 'SHELXL97 (Sheldrick, 1997)'
_computing_structure_solution 'SHELXS97 (Sheldrick, 1990)'
_diffrn_ambient_temperature 293(2)
_diffrn_detector_area_resol_mean 0.81\%A
_diffrn_measured_fraction_theta_full 0.918
_diffrn_measured_fraction_theta_max 0.918
_diffrn_measurement_device_type 'STOE image-plate diffraction system'
_diffrn_measurement_method '\f oscillation'
_diffrn_radiation_monochromator graphite
_diffrn_radiation_source 'fine-focus sealed tube'
_diffrn_radiation_type MoK\a
_diffrn_radiation_wavelength 0.71073
_diffrn_reflns_av_R_equivalents 0.0615
_diffrn_reflns_av_sigmaI/netI 0.1371
_diffrn_reflns_limit_h_max 7
_diffrn_reflns_limit_h_min -7
_diffrn_reflns_limit_k_max 12
_diffrn_reflns_limit_k_min -11
_diffrn_reflns_limit_l_max 22
_diffrn_reflns_limit_l_min -22
_diffrn_reflns_number 7633
_diffrn_reflns_theta_full 26.04
_diffrn_reflns_theta_max 26.04
_diffrn_reflns_theta_min 2.16
_diffrn_standards_decay_% 0
_diffrn_standards_number 0
_exptl_absorpt_coefficient_mu 0.280
_exptl_absorpt_correction_type none
_exptl_crystal_colour colourless
_exptl_crystal_density_diffrn 1.303
_exptl_crystal_density_meas ?
_exptl_crystal_density_method 'not measured'
_exptl_crystal_description plate
_exptl_crystal_F_000 402
_exptl_crystal_size_max 0.50
_exptl_crystal_size_mid 0.30
_exptl_crystal_size_min 0.03
_refine_diff_density_max 0.151
_refine_diff_density_min -0.176
_refine_ls_extinction_coef 0.0125(14)
_refine_ls_extinction_expression Fc^*^=kFc[1+0.001xFc^2^\l^3^/sin(2\q)]^-1/4^
_refine_ls_extinction_method SHELXL97
_refine_ls_goodness_of_fit_ref 1.005
_refine_ls_hydrogen_treatment constr
_refine_ls_matrix_type full
_refine_ls_number_parameters 245
_refine_ls_number_reflns 3545
_refine_ls_number_restraints 0
_refine_ls_restrained_S_all 1.005
_refine_ls_R_factor_all 0.1161
_refine_ls_R_factor_gt 0.0344
_refine_ls_shift/su_max <0.001
_refine_ls_shift/su_mean <0.001
_refine_ls_structure_factor_coef Fsqd
_refine_ls_weighting_details
; calc
  w= [exp(4.00(sin\q/\l)^2^)]/
    [\s^2^(Fo^2^)+(0.0241P)^2^]
  where P = (Fo^2^ + 2Fc^2^)/3
;
_refine_ls_weighting_scheme calc
_refine_ls_wR_factor_gt 0.0646
_refine_ls_wR_factor_ref 0.0859
_reflns_number_gt 1467
_reflns_number_total 3545
_reflns_threshold_expression I>2\s(I)
_cod_data_source_file fa1045.cif
_cod_data_source_block II
_cod_depositor_comments
;
The following automatic conversions were performed:

'_exptl_crystal_density_meas' value 'none' was changed to '?' - the
value is perceived as not measured.

Automatic conversion script
Id: cif_fix_values 3008 2015-01-20 13:52:24Z robertas 
;
_cod_original_cell_volume 980.1(3)
_cod_database_code 2013757
_cod_database_fobs_code 2013757

loop_
_symmetry_equiv_pos_as_xyz
'x, y, z'
'-x, -y, -z'

loop_
_atom_site_label
_atom_site_fract_x
_atom_site_fract_y
_atom_site_fract_z
_atom_site_U_iso_or_equiv
_atom_site_adp_type
_atom_site_calc_flag
_atom_site_refinement_flags
_atom_site_occupancy
_atom_site_disorder_assembly
_atom_site_disorder_group
_atom_site_type_symbol
N1 0.6922(5) -0.0392(2) -0.04072(13) 0.0495(7) Uani d . 1 . . N
S1 0.4067(2) -0.33094(9) -0.07442(5) 0.0697(3) Uani d . 1 . . S
S2 0.67603(16) 0.26801(8) -0.17826(4) 0.0524(3) Uani d . 1 . . S
C1 0.5474(6) -0.1353(3) -0.00134(15) 0.0454(8) Uani d . 1 . . C
C2 0.6474(6) 0.0962(3) -0.03917(16) 0.0457(8) Uani d . 1 . . C
C3 0.6003(7) -0.2845(3) -0.00787(17) 0.0601(9) Uani d . 1 . . C
H3B 0.5832 -0.3495 0.0423 0.072 Uiso calc R 1 . . H
H3A 0.7600 -0.2940 -0.0255 0.072 Uiso calc R 1 . . H
C4 0.8107(6) 0.2007(3) -0.08628(15) 0.0523(8) Uani d . 1 . . C
H4B 0.9614 0.1547 -0.0923 0.063 Uiso calc R 1 . . H
H4A 0.8313 0.2769 -0.0619 0.063 Uiso calc R 1 . . H
C5 0.4713(6) -0.1988(3) -0.15920(17) 0.0505(8) Uani d . 1 . . C
C6 0.6834(7) -0.2099(3) -0.19910(18) 0.0584(9) Uani d . 1 . . C
H6A 0.7879 -0.2860 -0.1807 0.070 Uiso calc R 1 . . H
C7 0.7374(6) -0.1107(3) -0.26437(18) 0.0547(9) Uani d . 1 . . C
H7A 0.8790 -0.1189 -0.2897 0.066 Uiso calc R 1 . . H
C8 0.5803(6) 0.0044(3) -0.29375(16) 0.0464(8) Uani d . 1 . . C
C9 0.6313(6) 0.1109(4) -0.36094(17) 0.0612(9) Uani d . 1 . . C
H9A 0.7718 0.1047 -0.3873 0.073 Uiso calc R 1 . . H
C10 0.4782(8) 0.2214(4) -0.3873(2) 0.0713(11) Uani d . 1 . . C
H10A 0.5137 0.2904 -0.4316 0.086 Uiso calc R 1 . . H
C11 0.2651(8) 0.2322(4) -0.3477(2) 0.0704(11) Uani d . 1 . . C
H11A 0.1614 0.3089 -0.3658 0.085 Uiso calc R 1 . . H
C12 0.2100(6) 0.1319(3) -0.28353(18) 0.0585(9) Uani d . 1 . . C
H12A 0.0674 0.1399 -0.2587 0.070 Uiso calc R 1 . . H
C13 0.3651(6) 0.0158(3) -0.25384(16) 0.0452(8) Uani d . 1 . . C
C14 0.3162(6) -0.0894(3) -0.18596(17) 0.0508(8) Uani d . 1 . . C
H14A 0.1760 -0.0833 -0.1594 0.061 Uiso calc R 1 . . H
C15 0.8540(5) 0.4048(3) -0.22703(15) 0.0412(7) Uani d . 1 . . C
C16 0.7849(5) 0.4810(3) -0.29849(15) 0.0429(7) Uani d . 1 . . C
H16A 0.6485 0.4596 -0.3182 0.052 Uiso calc R 1 . . H
C17 0.9175(6) 0.5910(3) -0.34236(15) 0.0442(8) Uani d . 1 . . C
C18 0.8492(6) 0.6727(4) -0.41597(17) 0.0609(10) Uani d . 1 . . C
H18A 0.7150 0.6521 -0.4373 0.073 Uiso calc R 1 . . H
C19 0.9779(7) 0.7805(4) -0.45554(18) 0.0695(11) Uani d . 1 . . C
H19A 0.9292 0.8341 -0.5033 0.083 Uiso calc R 1 . . H
C20 1.1829(7) 0.8121(4) -0.42539(19) 0.0661(10) Uani d . 1 . . C
H20A 1.2701 0.8857 -0.4533 0.079 Uiso calc R 1 . . H
C21 1.2550(6) 0.7355(3) -0.35556(17) 0.0520(8) Uani d . 1 . . C
H21A 1.3915 0.7573 -0.3361 0.062 Uiso calc R 1 . . H
C22 1.1257(5) 0.6234(3) -0.31201(15) 0.0417(7) Uani d . 1 . . C
C23 1.1921(6) 0.5427(3) -0.23896(16) 0.0463(8) Uani d . 1 . . C
H23A 1.3286 0.5619 -0.2184 0.056 Uiso calc R 1 . . H
C24 1.0613(6) 0.4372(3) -0.19773(16) 0.0459(8) Uani d . 1 . . C
H24A 1.1093 0.3858 -0.1495 0.055 Uiso calc R 1 . . H

loop_
_atom_site_aniso_label
_atom_site_aniso_U_11
_atom_site_aniso_U_22
_atom_site_aniso_U_33
_atom_site_aniso_U_12
_atom_site_aniso_U_13
_atom_site_aniso_U_23
N1 0.062(2) 0.0371(14) 0.0481(15) -0.0059(14) -0.0088(13) -0.0067(11)
S1 0.1101(10) 0.0429(5) 0.0595(6) -0.0251(5) -0.0053(5) -0.0138(4)
S2 0.0533(6) 0.0529(5) 0.0475(5) -0.0158(4) -0.0055(4) -0.0027(4)
C1 0.064(2) 0.0300(14) 0.0405(16) -0.0061(16) -0.0147(15) -0.0033(12)
C2 0.059(2) 0.0364(16) 0.0408(16) -0.0082(16) -0.0122(15) -0.0064(13)
C3 0.087(3) 0.0334(16) 0.0594(19) -0.0035(16) -0.0102(17) -0.0089(13)
C4 0.062(2) 0.0412(16) 0.0485(17) -0.0114(16) -0.0065(15) 0.0010(13)
C5 0.062(3) 0.0403(17) 0.0542(19) -0.0069(17) -0.0049(17) -0.0191(14)
C6 0.063(3) 0.0490(19) 0.066(2) 0.0086(18) -0.0101(19) -0.0209(17)
C7 0.043(2) 0.061(2) 0.064(2) 0.0047(18) -0.0008(17) -0.0248(17)
C8 0.047(2) 0.0503(18) 0.0475(18) -0.0031(17) -0.0058(16) -0.0214(14)
C9 0.062(3) 0.072(2) 0.0490(19) -0.011(2) 0.0041(17) -0.0137(17)
C10 0.089(3) 0.065(2) 0.055(2) -0.014(2) -0.013(2) -0.0032(18)
C11 0.080(3) 0.053(2) 0.077(3) 0.007(2) -0.020(2) -0.0126(19)
C12 0.053(2) 0.057(2) 0.070(2) 0.0028(19) -0.0038(18) -0.0246(18)
C13 0.042(2) 0.0439(17) 0.0535(18) -0.0047(16) -0.0059(16) -0.0188(14)
C14 0.050(2) 0.0490(18) 0.0594(19) -0.0094(17) 0.0027(16) -0.0226(15)
C15 0.039(2) 0.0389(15) 0.0460(17) -0.0044(14) 0.0010(14) -0.0107(13)
C16 0.039(2) 0.0496(17) 0.0407(16) -0.0067(15) -0.0041(13) -0.0099(13)
C17 0.044(2) 0.0452(17) 0.0415(17) -0.0025(15) 0.0037(14) -0.0077(13)
C18 0.057(2) 0.076(2) 0.0431(18) -0.007(2) -0.0040(16) 0.0000(16)
C19 0.070(3) 0.076(2) 0.049(2) -0.004(2) 0.0065(18) 0.0098(18)
C20 0.067(3) 0.060(2) 0.061(2) -0.013(2) 0.0154(19) 0.0014(17)
C21 0.044(2) 0.0522(18) 0.060(2) -0.0111(17) 0.0082(16) -0.0144(16)
C22 0.039(2) 0.0393(16) 0.0468(17) -0.0022(15) 0.0067(14) -0.0126(13)
C23 0.040(2) 0.0470(17) 0.0532(18) -0.0046(16) -0.0066(14) -0.0142(14)
C24 0.045(2) 0.0478(17) 0.0430(16) -0.0017(16) -0.0066(14) -0.0075(13)

loop_
_atom_type_symbol
_atom_type_description
_atom_type_scat_dispersion_real
_atom_type_scat_dispersion_imag
_atom_type_scat_source
C C 0.0033 0.0016 'International Tables Vol C Tables 4.2.6.8 and 6.1.1.4'
H H 0.0000 0.0000 'International Tables Vol C Tables 4.2.6.8 and 6.1.1.4'
N N 0.0061 0.0033 'International Tables Vol C Tables 4.2.6.8 and 6.1.1.4'
S S 0.1246 0.1234 'International Tables Vol C Tables 4.2.6.8 and 6.1.1.4'

loop_
_geom_angle_atom_site_label_1
_geom_angle_atom_site_label_2
_geom_angle_atom_site_label_3
_geom_angle_site_symmetry_1
_geom_angle_site_symmetry_3
_geom_angle
_geom_angle_publ_flag
C1 N1 C2 . . 117.7(3) yes
C5 S1 C3 . . 100.06(15) yes
C15 S2 C4 . . 104.07(14) yes
N1 C1 C2 . 2_655 121.5(3) yes
N1 C1 C3 . . 115.4(3) yes
C2 C1 C3 2_655 . 123.0(3) yes
N1 C2 C1 . 2_655 120.8(3) yes
N1 C2 C4 . . 115.7(3) yes
C1 C2 C4 2_655 . 123.4(3) yes
C1 C3 S1 . . 111.3(2) yes
C1 C3 H3B . . 109.4 ?
S1 C3 H3B . . 109.4 ?
C1 C3 H3A . . 109.4 ?
S1 C3 H3A . . 109.4 ?
H3B C3 H3A . . 108.0 ?
C2 C4 S2 . . 105.7(2) yes
C2 C4 H4B . . 110.6 ?
S2 C4 H4B . . 110.6 ?
C2 C4 H4A . . 110.6 ?
S2 C4 H4A . . 110.6 ?
H4B C4 H4A . . 108.7 ?
C14 C5 C6 . . 120.2(3) ?
C14 C5 S1 . . 120.3(3) ?
C6 C5 S1 . . 119.4(2) ?
C7 C6 C5 . . 120.8(3) ?
C7 C6 H6A . . 119.6 ?
C5 C6 H6A . . 119.6 ?
C6 C7 C8 . . 120.5(3) ?
C6 C7 H7A . . 119.8 ?
C8 C7 H7A . . 119.8 ?
C7 C8 C9 . . 122.2(3) ?
C7 C8 C13 . . 118.9(3) ?
C9 C8 C13 . . 118.9(3) ?
C10 C9 C8 . . 120.9(3) ?
C10 C9 H9A . . 119.6 ?
C8 C9 H9A . . 119.6 ?
C9 C10 C11 . . 120.1(3) ?
C9 C10 H10A . . 120.0 ?
C11 C10 H10A . . 120.0 ?
C12 C11 C10 . . 120.6(3) ?
C12 C11 H11A . . 119.7 ?
C10 C11 H11A . . 119.7 ?
C11 C12 C13 . . 121.1(3) ?
C11 C12 H12A . . 119.4 ?
C13 C12 H12A . . 119.4 ?
C12 C13 C14 . . 122.8(3) ?
C12 C13 C8 . . 118.4(3) ?
C14 C13 C8 . . 118.8(3) ?
C5 C14 C13 . . 120.8(3) ?
C5 C14 H14A . . 119.6 ?
C13 C14 H14A . . 119.6 ?
C16 C15 C24 . . 119.2(3) ?
C16 C15 S2 . . 116.9(2) ?
C24 C15 S2 . . 123.9(2) ?
C15 C16 C17 . . 121.0(3) ?
C15 C16 H16A . . 119.5 ?
C17 C16 H16A . . 119.5 ?
C16 C17 C18 . . 122.4(3) ?
C16 C17 C22 . . 119.3(2) ?
C18 C17 C22 . . 118.3(3) ?
C19 C18 C17 . . 120.7(3) ?
C19 C18 H18A . . 119.7 ?
C17 C18 H18A . . 119.7 ?
C18 C19 C20 . . 120.8(3) ?
C18 C19 H19A . . 119.6 ?
C20 C19 H19A . . 119.6 ?
C21 C20 C19 . . 120.2(3) ?
C21 C20 H20A . . 119.9 ?
C19 C20 H20A . . 119.9 ?
C20 C21 C22 . . 121.0(3) ?
C20 C21 H21A . . 119.5 ?
C22 C21 H21A . . 119.5 ?
C23 C22 C21 . . 122.8(3) ?
C23 C22 C17 . . 118.1(3) ?
C21 C22 C17 . . 119.0(3) ?
C24 C23 C22 . . 121.5(3) ?
C24 C23 H23A . . 119.3 ?
C22 C23 H23A . . 119.3 ?
C23 C24 C15 . . 120.9(3) ?
C23 C24 H24A . . 119.6 ?
C15 C24 H24A . . 119.6 ?

loop_
_geom_bond_atom_site_label_1
_geom_bond_atom_site_label_2
_geom_bond_site_symmetry_2
_geom_bond_distance
_geom_bond_publ_flag
N1 C1 . 1.339(4) yes
N1 C2 . 1.341(4) yes
S1 C5 . 1.777(3) yes
S1 C3 . 1.822(3) yes
S2 C15 . 1.765(3) yes
S2 C4 . 1.807(3) yes
C1 C2 2_655 1.403(4) yes
C1 C3 . 1.506(4) yes
C2 C1 2_655 1.403(4) ?
C2 C4 . 1.506(4) yes
C3 H3B . 0.9700 ?
C3 H3A . 0.9700 ?
C4 H4B . 0.9700 ?
C4 H4A . 0.9700 ?
C5 C14 . 1.355(4) ?
C5 C6 . 1.408(5) ?
C6 C7 . 1.361(4) ?
C6 H6A . 0.9300 ?
C7 C8 . 1.408(4) ?
C7 H7A . 0.9300 ?
C8 C9 . 1.417(4) ?
C8 C13 . 1.423(4) ?
C9 C10 . 1.354(5) ?
C9 H9A . 0.9300 ?
C10 C11 . 1.409(5) ?
C10 H10A . 0.9300 ?
C11 C12 . 1.355(5) ?
C11 H11A . 0.9300 ?
C12 C13 . 1.409(4) ?
C12 H12A . 0.9300 ?
C13 C14 . 1.416(4) ?
C14 H14A . 0.9300 ?
C15 C16 . 1.375(3) ?
C15 C24 . 1.408(4) ?
C16 C17 . 1.410(4) ?
C16 H16A . 0.9300 ?
C17 C18 . 1.421(4) ?
C17 C22 . 1.421(4) ?
C18 C19 . 1.357(5) ?
C18 H18A . 0.9300 ?
C19 C20 . 1.401(5) ?
C19 H19A . 0.9300 ?
C20 C21 . 1.357(4) ?
C20 H20A . 0.9300 ?
C21 C22 . 1.411(4) ?
C21 H21A . 0.9300 ?
C22 C23 . 1.407(4) ?
C23 C24 . 1.359(4) ?
C23 H23A . 0.9300 ?
C24 H24A . 0.9300 ?

loop_
_geom_torsion_atom_site_label_1
_geom_torsion_atom_site_label_2
_geom_torsion_atom_site_label_3
_geom_torsion_atom_site_label_4
_geom_torsion_site_symmetry_1
_geom_torsion_site_symmetry_4
_geom_torsion
_geom_torsion_publ_flag
C2 N1 C1 C2 . 2_655 1.2(5) ?
C2 N1 C1 C3 . . 177.5(2) ?
C1 N1 C2 C1 . 2_655 -1.2(5) ?
C1 N1 C2 C4 . . -178.2(2) ?
N1 C1 C3 S1 . . -101.8(3) yes
C2 C1 C3 S1 2_655 . 74.5(3) ?
C5 S1 C3 C1 . . 58.9(3) yes
N1 C2 C4 S2 . . 93.8(3) yes
C1 C2 C4 S2 2_655 . -83.2(3) ?
C15 S2 C4 C2 . . 173.1(2) yes
C3 S1 C5 C14 . . -107.1(3) ?
C3 S1 C5 C6 . . 73.9(3) ?
C14 C5 C6 C7 . . 0.8(5) ?
S1 C5 C6 C7 . . 179.7(3) ?
C5 C6 C7 C8 . . -0.8(5) ?
C6 C7 C8 C9 . . 179.2(3) ?
C6 C7 C8 C13 . . 0.4(4) ?
C7 C8 C9 C10 . . -179.1(3) ?
C13 C8 C9 C10 . . -0.3(5) ?
C8 C9 C10 C11 . . 0.3(5) ?
C9 C10 C11 C12 . . -0.7(6) ?
C10 C11 C12 C13 . . 1.2(5) ?
C11 C12 C13 C14 . . 178.5(3) ?
C11 C12 C13 C8 . . -1.2(4) ?
C7 C8 C13 C12 . . 179.6(3) ?
C9 C8 C13 C12 . . 0.8(4) ?
C7 C8 C13 C14 . . -0.1(4) ?
C9 C8 C13 C14 . . -178.9(3) ?
C6 C5 C14 C13 . . -0.5(4) ?
S1 C5 C14 C13 . . -179.4(2) ?
C12 C13 C14 C5 . . -179.5(3) ?
C8 C13 C14 C5 . . 0.2(4) ?
C4 S2 C15 C16 . . -176.8(2) ?
C4 S2 C15 C24 . . 4.6(3) ?
C24 C15 C16 C17 . . -0.4(4) ?
S2 C15 C16 C17 . . -179.1(2) ?
C15 C16 C17 C18 . . -179.2(3) ?
C15 C16 C17 C22 . . -0.1(4) ?
C16 C17 C18 C19 . . 178.0(3) ?
C22 C17 C18 C19 . . -1.1(5) ?
C17 C18 C19 C20 . . 1.2(6) ?
C18 C19 C20 C21 . . -0.5(6) ?
C19 C20 C21 C22 . . -0.1(5) ?
C20 C21 C22 C23 . . -179.1(3) ?
C20 C21 C22 C17 . . 0.1(4) ?
C16 C17 C22 C23 . . 0.5(4) ?
C18 C17 C22 C23 . . 179.7(3) ?
C16 C17 C22 C21 . . -178.7(3) ?
C18 C17 C22 C21 . . 0.5(4) ?
C21 C22 C23 C24 . . 178.6(3) ?
C17 C22 C23 C24 . . -0.6(4) ?
C22 C23 C24 C15 . . 0.2(5) ?
C16 C15 C24 C23 . . 0.3(4) ?
S2 C15 C24 C23 . . 178.9(2) ?
